data_9005144
loop_
_publ_author_name
'Comodi, P.'
'Zanazzi, P. F.'

_publ_section_title
;
 Structural study of ellenbergerite. Part II: Effects of high pressure
 Sample: I, P = 32 kbar
;
_journal_name_full 'European Journal of Mineralogy'
_journal_page_first 831
_journal_page_last 838
_journal_volume 5
_journal_year 1993
_chemical_formula_sum 'Al2.88 Fe0.08 H5 Mg3.89 O19 P0.33 Si3.67 Ti0.2 Zr0.28'
_chemical_name_mineral Ellenbergerite
_space_group_IT_number 173
_symmetry_space_group_name_Hall 'P 6c'
_symmetry_space_group_name_H-M 'P 63'
_cell_angle_alpha 90
_cell_angle_beta 90
_cell_angle_gamma 120
_cell_formula_units_Z 2
_cell_length_a 12.16
_cell_length_b 12.16
_cell_length_c 4.882
_cell_volume 625.166
_database_code_amcsd 0006489
_diffrn_ambient_pressure 3.2e+06
_exptl_crystal_density_diffrn 3.369
_cod_original_formula_sum 'Mg3.89 Al2.88 Fe.08 Ti.2 Zr.28 Si3.67 P.33 O19 H5'
_cod_database_code 9005144

loop_
_space_group_symop_operation_xyz
x,y,z
x-y,x,1/2+z
-y,x-y,z
-x,-y,1/2+z
-x+y,-x,z
y,-x+y,1/2+z

loop_
_atom_site_label
_atom_site_fract_x
_atom_site_fract_y
_atom_site_fract_z
_atom_site_occupancy
_atom_site_U_iso_or_equiv
_atom_site_type_symbol
_atom_site_attached_hydrogens
MgM11 0.42850 0.33790 0.00000 1.00000 0.00550 Mg 0
AlM12 0.35140 0.42080 0.49570 0.96000 0.00450 Al 0
MgM12 0.35140 0.42080 0.49570 0.04000 0.00450 Mg 0
MgM2 0.00000 0.00000 0.19710 0.77000 0.01320 Mg 0
FeM2 0.00000 0.00000 0.19710 0.08000 0.01320 Fe 0
TiM2 0.00000 0.00000 0.19710 0.20000 0.01320 Ti 0
ZrM2 0.00000 0.00000 0.19710 0.28000 0.01320 Zr 0
SiT1 0.66667 0.33333 0.77010 0.67000 0.00260 Si 0
PT1 0.66667 0.33333 0.77010 0.33000 0.00260 P 0
SiT2 0.30650 0.14760 0.47710 1.00000 0.00490 Si 0
O1 0.28050 0.34100 0.17140 1.00000 0.00710 O 0
O2 0.38690 0.17690 0.19220 1.00000 0.00620 O 0
O3 0.35520 0.28270 0.63290 1.00000 0.00480 O 0
O4 0.15360 0.07270 0.42380 0.66667 0.01040 O 0
O-H4 0.15360 0.07270 0.42380 0.33333 0.01040 O 1
O-H5 0.47280 0.52200 0.81430 1.00000 0.00590 O 1
O6 0.39000 0.58070 0.37620 1.00000 0.00650 O 0
O-H7 0.33333 0.66667 0.93140 1.00000 0.02200 O 1

loop_
_cod_changelog_entry_id
_cod_changelog_entry_author
_cod_changelog_entry_date
_cod_changelog_entry_text
1
;cod-tools version 3.8.0
Id: cif_guess_AMCSD_atom_types 9581 2023-05-17 12:35:41Z saulius
;
2023-05-18T11:39:04+03:00
;Derived atom types and hydrogen counts
from atom names that follow the AMCSD naming convention
(Wat == water, O-H == hydroxyl).
;

loop_
_cod_related_entry_id
_cod_related_entry_database
_cod_related_entry_code
1 AMCSD 0006489
